data_7713167
loop_
_publ_author_name
'Josa, Dana'
'Aguil\`a, David'
'Fontava, Pere'
'Soto-Cerrato, Vanessa'
'Herrera-Ram\'irez, Piedad'
'Rafols, Laia'
'Grabulosa, Arnald'
'Gamez, Patrick'

_publ_section_title
;
 Cytotoxicity of osmium(II) and cycloosmated half-sandwich complexes from
 1-pyrenyl-containing phosphane ligands
;
_journal_name_full 'Dalton Transactions'
_journal_paper_doi 10.1039/D3DT00743J
_journal_year 2023
_chemical_formula_moiety 'C38 H32 Cl P Ru'
_chemical_formula_sum 'C38 H32 Cl P Ru'
_chemical_formula_weight 656.12
_space_group_crystal_system monoclinic
_space_group_IT_number 14
_space_group_name_Hall '-P 2ybc'
_space_group_name_H-M_alt 'P 1 21/c 1'
_atom_sites_solution_hydrogens geom
_atom_sites_solution_primary dual
_audit_creation_date 2020-03-10
_audit_creation_method
;
Olex2 1.2
(compiled 2018.05.29 svn.r3508 for OlexSys, GUI svn.r5506)
;
_audit_update_record
;
2023-01-23 deposited with the CCDC.	2023-05-26 downloaded from the CCDC.
;
_cell_angle_alpha 90
_cell_angle_beta 92.0100(10)
_cell_angle_gamma 90
_cell_formula_units_Z 4
_cell_length_a 10.4122(2)
_cell_length_b 23.0044(5)
_cell_length_c 12.2316(3)
_cell_measurement_reflns_used 9956
_cell_measurement_temperature 296(2)
_cell_measurement_theta_max 27.47
_cell_measurement_theta_min 2.64
_cell_volume 2927.99(11)
_computing_cell_refinement 'SAINT v8.34A (Bruker, 2013)'
_computing_data_reduction 'SAINT v8.34A (Bruker, 2013)'
_computing_molecular_graphics 'Olex2 (Dolomanov et al., 2009)'
_computing_publication_material 'Olex2 (Dolomanov et al., 2009)'
_computing_structure_refinement 'ShelXL (Sheldrick, 2015)'
_computing_structure_solution 'ShelXT (Sheldrick, 2015)'
_diffrn_ambient_temperature 296.15
_diffrn_measured_fraction_theta_full 0.995
_diffrn_measured_fraction_theta_max 0.994
_diffrn_measurement_device_type 'Bruker APEX-II CCD'
_diffrn_measurement_method '\f and \w scans'
_diffrn_radiation_type MoK\a
_diffrn_radiation_wavelength 0.71073
_diffrn_reflns_av_R_equivalents 0.0240
_diffrn_reflns_av_unetI/netI 0.0228
_diffrn_reflns_Laue_measured_fraction_full 0.995
_diffrn_reflns_Laue_measured_fraction_max 0.994
_diffrn_reflns_limit_h_max 13
_diffrn_reflns_limit_h_min -13
_diffrn_reflns_limit_k_max 19
_diffrn_reflns_limit_k_min -29
_diffrn_reflns_limit_l_max 15
_diffrn_reflns_limit_l_min -13
_diffrn_reflns_number 25775
_diffrn_reflns_point_group_measured_fraction_full 0.995
_diffrn_reflns_point_group_measured_fraction_max 0.994
_diffrn_reflns_theta_full 25.242
_diffrn_reflns_theta_max 27.501
_diffrn_reflns_theta_min 2.676
_diffrn_standards_number 0
_exptl_absorpt_coefficient_mu 0.708
_exptl_absorpt_correction_T_max 0.7456
_exptl_absorpt_correction_T_min 0.6840
_exptl_absorpt_correction_type multi-scan
_exptl_absorpt_process_details
;
SADABS-2008/1 (Bruker,2008) was used for absorption correction.
wR2(int) was 0.0766 before and 0.0366 after correction.
The Ratio of minimum to maximum transmission is 0.9174.
The \l/2 correction factor is 0.0015.
;
_exptl_crystal_colour red
_exptl_crystal_density_diffrn 1.488
_exptl_crystal_description block
_exptl_crystal_F_000 1344
_exptl_crystal_size_max 0.25
_exptl_crystal_size_mid 0.24
_exptl_crystal_size_min 0.24
_refine_diff_density_max 0.394
_refine_diff_density_min -0.511
_refine_diff_density_rms 0.060
_refine_ls_extinction_method none
_refine_ls_goodness_of_fit_ref 1.040
_refine_ls_hydrogen_treatment constr
_refine_ls_matrix_type full
_refine_ls_number_parameters 373
_refine_ls_number_reflns 6678
_refine_ls_number_restraints 0
_refine_ls_restrained_S_all 1.040
_refine_ls_R_factor_all 0.0246
_refine_ls_R_factor_gt 0.0218
_refine_ls_shift/su_max 0.001
_refine_ls_shift/su_mean 0.000
_refine_ls_structure_factor_coef Fsqd
_refine_ls_weighting_details 'w=1/[\s^2^(Fo^2^)+(0.0187P)^2^+2.4079P] where P=(Fo^2^+2Fc^2^)/3'
_refine_ls_weighting_scheme calc
_refine_ls_wR_factor_gt 0.0516
_refine_ls_wR_factor_ref 0.0530
_reflns_Friedel_coverage 0.000
_reflns_number_gt 6141
_reflns_number_total 6678
_reflns_threshold_expression 'I > 2\s(I)'
_cod_data_source_file d3dt00743j2.cif
_cod_data_source_block 1834_djh4_0m
_cod_database_code 7713167
_shelx_shelxl_version_number 2017/1
_shelx_space_group_comment
;
The symmetry employed for this shelxl refinement is uniquely defined
by the following loop, which should always be used as a source of
symmetry information in preference to the above space-group names.
They are only intended as comments.
;
_olex2_refinement_description
;
1. Fixed Uiso
 At 1.2 times of:
  All C(H) groups
 At 1.5 times of:
  All C(H,H,H) groups
2.a Ternary CH refined with riding coordinates:
 C8(H8)
2.b Aromatic/amide H refined with riding coordinates:
 C4(H4), C19(H19), C12(H12), C18(H18), C3(H3), C28(H28), C17(H17), C6(H6),
 C7(H7), C32(H32), C22(H22), C21(H21), C26(H26), C37(H37), C38(H38), C29(H29),
 C31(H31), C34(H34), C30(H30), C36(H36), C25(H25), C35(H35)
2.c Idealised Me refined as rotating group:
 C1(H1A,H1B,H1C), C10(H10A,H10B,H10C), C9(H9A,H9B,H9C)
;
_olex2_submission_special_instructions 'No special instructions were received'

loop_
_space_group_symop_operation_xyz
'x, y, z'
'-x, y+1/2, -z+1/2'
'-x, -y, -z'
'x, -y-1/2, z-1/2'

loop_
_atom_site_label
_atom_site_type_symbol
_atom_site_fract_x
_atom_site_fract_y
_atom_site_fract_z
_atom_site_U_iso_or_equiv
_atom_site_adp_type
_atom_site_occupancy
_atom_site_site_symmetry_order
_atom_site_calc_flag
_atom_site_refinement_flags_posn
_atom_site_refinement_flags_adp
_atom_site_refinement_flags_occupancy
_atom_site_disorder_assembly
_atom_site_disorder_group
Ru1 Ru 0.18831(2) 0.37896(2) 0.85262(2) 0.00886(4) Uani 1 1 d . . . . .
Cl1 Cl 0.00636(3) 0.44307(2) 0.86332(3) 0.01432(8) Uani 1 1 d . . . . .
P1 P 0.28878(4) 0.44559(2) 0.74739(3) 0.01015(8) Uani 1 1 d . . . . .
C11 C 0.10196(14) 0.35874(6) 0.70063(12) 0.0106(3) Uani 1 1 d . . . . .
C13 C -0.04664(14) 0.30139(6) 0.58070(12) 0.0107(3) Uani 1 1 d . . . . .
C4 C 0.36261(14) 0.33052(7) 0.90021(13) 0.0131(3) Uani 1 1 d . . . . .
H4 H 0.437993 0.327687 0.861967 0.016 Uiso 1 1 calc R . . . .
C19 C -0.18198(15) 0.28337(7) 0.37959(13) 0.0153(3) Uani 1 1 d . . . . .
H19 H -0.227161 0.277015 0.313740 0.018 Uiso 1 1 calc R . . . .
C27 C 0.31347(14) 0.51975(7) 0.79776(13) 0.0125(3) Uani 1 1 d . . . . .
C12 C 0.02142(14) 0.31253(6) 0.68304(12) 0.0115(3) Uani 1 1 d . . . . .
H12 H 0.009905 0.286789 0.740498 0.014 Uiso 1 1 calc R . . . .
C16 C 0.11642(14) 0.39870(6) 0.60876(12) 0.0106(3) Uani 1 1 d . . . . .
C5 C 0.26296(15) 0.28986(7) 0.87985(13) 0.0132(3) Uani 1 1 d . . . . .
C18 C -0.19385(15) 0.24455(7) 0.46513(13) 0.0163(3) Uani 1 1 d . . . . .
H18 H -0.246456 0.212132 0.455845 0.020 Uiso 1 1 calc R . . . .
C3 C 0.34932(15) 0.37584(7) 0.97850(13) 0.0133(3) Uani 1 1 d . . . . .
H3 H 0.417062 0.401556 0.991522 0.016 Uiso 1 1 calc R . . . .
C28 C 0.25618(15) 0.53813(7) 0.89302(13) 0.0134(3) Uani 1 1 d . . . . .
H28 H 0.201729 0.513211 0.929328 0.016 Uiso 1 1 calc R . . . .
C17 C -0.12833(14) 0.25333(7) 0.56458(13) 0.0136(3) Uani 1 1 d . . . . .
H17 H -0.138679 0.227019 0.621319 0.016 Uiso 1 1 calc R . . . .
C6 C 0.14894(15) 0.29527(7) 0.94142(13) 0.0139(3) Uani 1 1 d . . . . .
H6 H 0.083406 0.268033 0.932463 0.017 Uiso 1 1 calc R . . . .
C14 C -0.03382(14) 0.34105(6) 0.49297(12) 0.0107(3) Uani 1 1 d . . . . .
C24 C 0.19872(14) 0.44684(7) 0.61901(12) 0.0118(3) Uani 1 1 d . . . . .
C20 C -0.10216(14) 0.33226(7) 0.39169(13) 0.0129(3) Uani 1 1 d . . . . .
C33 C 0.45193(14) 0.42610(7) 0.71065(13) 0.0130(3) Uani 1 1 d . . . . .
C7 C 0.13577(15) 0.34117(7) 1.01468(12) 0.0145(3) Uani 1 1 d . . . . .
H7 H 0.059066 0.345074 1.050723 0.017 Uiso 1 1 calc R . . . .
C2 C 0.23635(15) 0.38247(7) 1.03628(13) 0.0139(3) Uani 1 1 d . . . . .
C15 C 0.04742(14) 0.39032(6) 0.50758(12) 0.0107(3) Uani 1 1 d . . . . .
C32 C 0.39477(15) 0.55795(7) 0.74384(14) 0.0161(3) Uani 1 1 d . . . . .
H32 H 0.433648 0.546125 0.680255 0.019 Uiso 1 1 calc R . . . .
C22 C -0.01185(15) 0.42163(7) 0.32063(13) 0.0146(3) Uani 1 1 d . . . . .
H22 H -0.006293 0.448558 0.264288 0.018 Uiso 1 1 calc R . . . .
C21 C -0.08765(15) 0.37445(7) 0.30650(13) 0.0150(3) Uani 1 1 d . . . . .
H21 H -0.131687 0.369121 0.239788 0.018 Uiso 1 1 calc R . . . .
C26 C 0.14187(15) 0.47894(7) 0.43620(13) 0.0150(3) Uani 1 1 d . . . . .
H26 H 0.149135 0.505965 0.380219 0.018 Uiso 1 1 calc R . . . .
C37 C 0.67833(16) 0.41977(8) 0.76030(15) 0.0210(4) Uani 1 1 d . . . . .
H37 H 0.746463 0.427647 0.809265 0.025 Uiso 1 1 calc R . . . .
C38 C 0.55492(15) 0.43749(7) 0.78393(14) 0.0165(3) Uani 1 1 d . . . . .
H38 H 0.540660 0.457066 0.848915 0.020 Uiso 1 1 calc R . . . .
C29 C 0.28022(16) 0.59378(7) 0.93411(13) 0.0160(3) Uani 1 1 d . . . . .
H29 H 0.241694 0.605821 0.997723 0.019 Uiso 1 1 calc R . . . .
C31 C 0.41752(16) 0.61336(7) 0.78495(14) 0.0180(3) Uani 1 1 d . . . . .
H31 H 0.470712 0.638698 0.748304 0.022 Uiso 1 1 calc R . . . .
C34 C 0.47497(16) 0.39681(7) 0.61376(14) 0.0193(3) Uani 1 1 d . . . . .
H34 H 0.407382 0.389114 0.564147 0.023 Uiso 1 1 calc R . . . .
C1 C 0.21900(17) 0.43121(7) 1.11550(14) 0.0202(3) Uani 1 1 d . . . . .
H1A H 0.290685 0.457341 1.112577 0.030 Uiso 1 1 calc GR . . . .
H1B H 0.214059 0.415757 1.188138 0.030 Uiso 1 1 calc GR . . . .
H1C H 0.141145 0.451783 1.096586 0.030 Uiso 1 1 calc GR . . . .
C8 C 0.27634(16) 0.23830(7) 0.80439(13) 0.0160(3) Uani 1 1 d . . . . .
H8 H 0.190973 0.229600 0.772232 0.019 Uiso 1 1 calc R . . . .
C23 C 0.06030(14) 0.43090(7) 0.42122(12) 0.0124(3) Uani 1 1 d . . . . .
C30 C 0.36112(15) 0.63115(7) 0.88067(14) 0.0172(3) Uani 1 1 d . . . . .
H30 H 0.377712 0.668067 0.908735 0.021 Uiso 1 1 calc R . . . .
C36 C 0.70001(17) 0.39051(8) 0.66435(17) 0.0252(4) Uani 1 1 d . . . . .
H36 H 0.782698 0.378475 0.648927 0.030 Uiso 1 1 calc R . . . .
C25 C 0.21158(15) 0.48650(7) 0.53340(13) 0.0147(3) Uani 1 1 d . . . . .
H25 H 0.267067 0.517986 0.541901 0.018 Uiso 1 1 calc R . . . .
C35 C 0.59911(18) 0.37899(8) 0.59091(17) 0.0266(4) Uani 1 1 d . . . . .
H35 H 0.614164 0.359311 0.526185 0.032 Uiso 1 1 calc R . . . .
C10 C 0.31847(17) 0.18607(7) 0.87506(15) 0.0216(4) Uani 1 1 d . . . . .
H10A H 0.403996 0.192491 0.904444 0.032 Uiso 1 1 calc GR . . . .
H10B H 0.317056 0.151524 0.830997 0.032 Uiso 1 1 calc GR . . . .
H10C H 0.260698 0.181527 0.933926 0.032 Uiso 1 1 calc GR . . . .
C9 C 0.36621(18) 0.24870(8) 0.71089(14) 0.0222(4) Uani 1 1 d . . . . .
H9A H 0.339107 0.282724 0.670931 0.033 Uiso 1 1 calc GR . . . .
H9B H 0.364007 0.215678 0.662869 0.033 Uiso 1 1 calc GR . . . .
H9C H 0.452203 0.254251 0.739894 0.033 Uiso 1 1 calc GR . . . .

loop_
_atom_site_aniso_label
_atom_site_aniso_U_11
_atom_site_aniso_U_22
_atom_site_aniso_U_33
_atom_site_aniso_U_23
_atom_site_aniso_U_13
_atom_site_aniso_U_12
Ru1 0.00759(6) 0.00966(6) 0.00930(6) 0.00056(4) -0.00001(4) 0.00032(4)
Cl1 0.00996(16) 0.01486(18) 0.01815(19) -0.00035(14) 0.00064(13) 0.00283(13)
P1 0.00859(17) 0.01052(18) 0.01134(18) -0.00025(14) 0.00032(14) -0.00045(14)
C11 0.0089(7) 0.0120(7) 0.0110(7) 0.0003(6) 0.0010(5) 0.0030(6)
C13 0.0083(7) 0.0113(7) 0.0124(7) -0.0014(6) 0.0017(5) 0.0023(5)
C4 0.0105(7) 0.0150(7) 0.0139(7) 0.0036(6) -0.0010(6) 0.0034(6)
C19 0.0146(7) 0.0185(8) 0.0127(7) -0.0027(6) -0.0021(6) -0.0004(6)
C27 0.0106(7) 0.0114(7) 0.0153(8) 0.0002(6) -0.0015(6) -0.0001(6)
C12 0.0117(7) 0.0115(7) 0.0114(7) 0.0013(6) 0.0003(6) 0.0015(6)
C16 0.0092(7) 0.0112(7) 0.0115(7) -0.0002(6) 0.0014(5) 0.0021(6)
C5 0.0136(7) 0.0125(7) 0.0133(7) 0.0027(6) -0.0023(6) 0.0033(6)
C18 0.0153(8) 0.0144(8) 0.0191(8) -0.0026(6) 0.0006(6) -0.0035(6)
C3 0.0118(7) 0.0141(7) 0.0135(7) 0.0024(6) -0.0050(6) 0.0007(6)
C28 0.0133(7) 0.0147(7) 0.0120(7) 0.0022(6) -0.0024(6) -0.0009(6)
C17 0.0134(7) 0.0128(7) 0.0146(8) 0.0008(6) 0.0027(6) -0.0002(6)
C6 0.0147(7) 0.0116(7) 0.0152(8) 0.0056(6) -0.0014(6) -0.0012(6)
C14 0.0092(7) 0.0118(7) 0.0111(7) -0.0007(6) 0.0011(5) 0.0026(6)
C24 0.0093(7) 0.0136(7) 0.0123(7) -0.0003(6) -0.0001(5) -0.0001(6)
C20 0.0124(7) 0.0144(7) 0.0118(7) -0.0008(6) 0.0002(6) 0.0020(6)
C33 0.0108(7) 0.0116(7) 0.0166(8) 0.0013(6) 0.0023(6) -0.0008(6)
C7 0.0153(7) 0.0175(8) 0.0107(7) 0.0049(6) 0.0019(6) 0.0005(6)
C2 0.0176(8) 0.0145(7) 0.0094(7) 0.0017(6) -0.0019(6) 0.0021(6)
C15 0.0090(7) 0.0118(7) 0.0114(7) -0.0005(6) 0.0014(5) 0.0028(5)
C32 0.0131(7) 0.0173(8) 0.0181(8) -0.0012(6) 0.0027(6) -0.0001(6)
C22 0.0154(7) 0.0171(8) 0.0114(7) 0.0033(6) 0.0009(6) 0.0029(6)
C21 0.0159(8) 0.0188(8) 0.0104(7) 0.0004(6) -0.0013(6) 0.0035(6)
C26 0.0171(8) 0.0141(7) 0.0140(8) 0.0047(6) 0.0023(6) 0.0000(6)
C37 0.0112(7) 0.0238(9) 0.0279(9) 0.0074(7) -0.0003(7) -0.0004(7)
C38 0.0129(7) 0.0194(8) 0.0172(8) 0.0011(6) 0.0010(6) -0.0005(6)
C29 0.0182(8) 0.0168(8) 0.0128(7) -0.0022(6) -0.0036(6) 0.0027(6)
C31 0.0142(8) 0.0151(8) 0.0248(9) 0.0016(7) 0.0011(6) -0.0027(6)
C34 0.0168(8) 0.0190(8) 0.0222(9) -0.0053(7) 0.0031(7) -0.0010(7)
C1 0.0266(9) 0.0209(8) 0.0131(8) -0.0020(7) 0.0011(7) 0.0028(7)
C8 0.0157(8) 0.0131(7) 0.0190(8) -0.0014(6) -0.0018(6) 0.0025(6)
C23 0.0119(7) 0.0133(7) 0.0121(7) 0.0009(6) 0.0013(6) 0.0029(6)
C30 0.0165(8) 0.0123(7) 0.0224(9) -0.0033(6) -0.0061(6) 0.0000(6)
C36 0.0142(8) 0.0202(9) 0.0420(11) 0.0024(8) 0.0105(8) 0.0043(7)
C25 0.0146(7) 0.0131(7) 0.0163(8) 0.0010(6) 0.0004(6) -0.0022(6)
C35 0.0243(9) 0.0250(9) 0.0313(10) -0.0099(8) 0.0115(8) 0.0007(7)
C10 0.0229(9) 0.0128(8) 0.0293(10) 0.0036(7) 0.0050(7) 0.0029(7)
C9 0.0325(10) 0.0174(8) 0.0170(8) -0.0018(7) 0.0042(7) 0.0052(7)

loop_
_atom_type_symbol
_atom_type_description
_atom_type_scat_dispersion_real
_atom_type_scat_dispersion_imag
_atom_type_scat_source
C C 0.0033 0.0016 'International Tables Vol C Tables 4.2.6.8 and 6.1.1.4'
H H 0.0000 0.0000 'International Tables Vol C Tables 4.2.6.8 and 6.1.1.4'
Cl Cl 0.1484 0.1585 'International Tables Vol C Tables 4.2.6.8 and 6.1.1.4'
P P 0.1023 0.0942 'International Tables Vol C Tables 4.2.6.8 and 6.1.1.4'
Ru Ru -1.2594 0.8363 'International Tables Vol C Tables 4.2.6.8 and 6.1.1.4'

loop_
_geom_angle_atom_site_label_1
_geom_angle_atom_site_label_2
_geom_angle_atom_site_label_3
_geom_angle
_geom_angle_site_symmetry_1
_geom_angle_site_symmetry_3
_geom_angle_publ_flag
P1 Ru1 Cl1 89.796(14) . . ?
P1 Ru1 C2 116.25(4) . . ?
C11 Ru1 Cl1 82.52(4) . . ?
C11 Ru1 P1 80.74(4) . . ?
C11 Ru1 C4 116.73(6) . . ?
C11 Ru1 C5 93.76(6) . . ?
C11 Ru1 C3 153.39(6) . . ?
C11 Ru1 C6 99.13(6) . . ?
C11 Ru1 C7 126.00(6) . . ?
C11 Ru1 C2 162.75(6) . . ?
C4 Ru1 Cl1 160.56(4) . . ?
C4 Ru1 P1 95.72(4) . . ?
C4 Ru1 C5 37.41(6) . . ?
C4 Ru1 C3 37.54(6) . . ?
C4 Ru1 C6 66.46(6) . . ?
C4 Ru1 C7 78.12(6) . . ?
C4 Ru1 C2 66.81(6) . . ?
C5 Ru1 Cl1 146.29(4) . . ?
C5 Ru1 P1 122.82(4) . . ?
C5 Ru1 C3 67.42(6) . . ?
C5 Ru1 C6 37.41(6) . . ?
C5 Ru1 C7 66.70(6) . . ?
C5 Ru1 C2 79.70(6) . . ?
C3 Ru1 Cl1 123.66(4) . . ?
C3 Ru1 P1 93.58(4) . . ?
C3 Ru1 C6 77.62(6) . . ?
C3 Ru1 C7 65.21(6) . . ?
C3 Ru1 C2 36.09(6) . . ?
C6 Ru1 Cl1 109.88(4) . . ?
C6 Ru1 P1 160.20(4) . . ?
C6 Ru1 C2 66.04(6) . . ?
C7 Ru1 Cl1 88.44(4) . . ?
C7 Ru1 P1 152.64(4) . . ?
C7 Ru1 C6 36.07(6) . . ?
C7 Ru1 C2 36.79(6) . . ?
C2 Ru1 Cl1 94.04(4) . . ?
C27 P1 Ru1 119.93(5) . . ?
C24 P1 Ru1 105.54(5) . . ?
C24 P1 C27 109.97(7) . . ?
C24 P1 C33 104.45(7) . . ?
C33 P1 Ru1 115.01(5) . . ?
C33 P1 C27 100.99(7) . . ?
C12 C11 Ru1 123.79(11) . . ?
C12 C11 C16 116.54(13) . . ?
C16 C11 Ru1 119.38(11) . . ?
C17 C13 C12 122.65(14) . . ?
C17 C13 C14 118.21(14) . . ?
C14 C13 C12 119.12(13) . . ?
Ru1 C4 H4 127.4 . . ?
C5 C4 Ru1 72.15(9) . . ?
C5 C4 H4 119.5 . . ?
C5 C4 C3 120.98(14) . . ?
C3 C4 Ru1 73.00(9) . . ?
C3 C4 H4 119.5 . . ?
C18 C19 H19 119.8 . . ?
C18 C19 C20 120.37(15) . . ?
C20 C19 H19 119.8 . . ?
C28 C27 P1 120.36(12) . . ?
C28 C27 C32 119.13(14) . . ?
C32 C27 P1 120.44(12) . . ?
C11 C12 C13 123.79(14) . . ?
C11 C12 H12 118.1 . . ?
C13 C12 H12 118.1 . . ?
C24 C16 C11 120.40(13) . . ?
C24 C16 C15 118.24(14) . . ?
C15 C16 C11 121.36(13) . . ?
C4 C5 Ru1 70.44(9) . . ?
C4 C5 C6 117.82(14) . . ?
C4 C5 C8 122.97(14) . . ?
C6 C5 Ru1 72.88(9) . . ?
C6 C5 C8 118.97(14) . . ?
C8 C5 Ru1 132.37(11) . . ?
C19 C18 H18 119.5 . . ?
C19 C18 C17 120.94(15) . . ?
C17 C18 H18 119.5 . . ?
Ru1 C3 H3 130.0 . . ?
C4 C3 Ru1 69.46(8) . . ?
C4 C3 H3 119.3 . . ?
C2 C3 Ru1 73.84(9) . . ?
C2 C3 C4 121.41(14) . . ?
C2 C3 H3 119.3 . . ?
C27 C28 H28 119.9 . . ?
C27 C28 C29 120.21(15) . . ?
C29 C28 H28 119.9 . . ?
C13 C17 H17 119.5 . . ?
C18 C17 C13 120.93(14) . . ?
C18 C17 H17 119.5 . . ?
Ru1 C6 H6 131.6 . . ?
C5 C6 Ru1 69.71(8) . . ?
C5 C6 H6 119.8 . . ?
C7 C6 Ru1 71.75(9) . . ?
C7 C6 C5 120.34(14) . . ?
C7 C6 H6 119.8 . . ?
C13 C14 C20 120.69(14) . . ?
C13 C14 C15 119.28(13) . . ?
C20 C14 C15 120.03(13) . . ?
C16 C24 P1 111.29(11) . . ?
C25 C24 P1 127.06(12) . . ?
C25 C24 C16 121.47(14) . . ?
C19 C20 C14 118.86(14) . . ?
C19 C20 C21 122.83(14) . . ?
C14 C20 C21 118.30(14) . . ?
C38 C33 P1 119.66(12) . . ?
C34 C33 P1 121.17(12) . . ?
C34 C33 C38 119.05(15) . . ?
Ru1 C7 H7 128.3 . . ?
C6 C7 Ru1 72.18(9) . . ?
C6 C7 H7 118.9 . . ?
C6 C7 C2 122.22(14) . . ?
C2 C7 Ru1 72.98(9) . . ?
C2 C7 H7 118.9 . . ?
C3 C2 Ru1 70.07(9) . . ?
C3 C2 C7 117.14(14) . . ?
C3 C2 C1 122.02(15) . . ?
C7 C2 Ru1 70.23(9) . . ?
C7 C2 C1 120.82(15) . . ?
C1 C2 Ru1 129.45(11) . . ?
C14 C15 C16 119.84(13) . . ?
C23 C15 C16 120.02(14) . . ?
C23 C15 C14 120.13(14) . . ?
C27 C32 H32 119.9 . . ?
C31 C32 C27 120.26(15) . . ?
C31 C32 H32 119.9 . . ?
C21 C22 H22 119.5 . . ?
C21 C22 C23 121.04(14) . . ?
C23 C22 H22 119.5 . . ?
C20 C21 H21 119.1 . . ?
C22 C21 C20 121.78(15) . . ?
C22 C21 H21 119.1 . . ?
C23 C26 H26 119.7 . . ?
C25 C26 H26 119.7 . . ?
C25 C26 C23 120.61(14) . . ?
C38 C37 H37 120.0 . . ?
C36 C37 H37 120.0 . . ?
C36 C37 C38 120.07(17) . . ?
C33 C38 H38 119.8 . . ?
C37 C38 C33 120.42(16) . . ?
C37 C38 H38 119.8 . . ?
C28 C29 H29 119.8 . . ?
C30 C29 C28 120.30(15) . . ?
C30 C29 H29 119.8 . . ?
C32 C31 H31 119.9 . . ?
C32 C31 C30 120.26(15) . . ?
C30 C31 H31 119.9 . . ?
C33 C34 H34 119.9 . . ?
C33 C34 C35 120.14(16) . . ?
C35 C34 H34 119.9 . . ?
C2 C1 H1A 109.5 . . ?
C2 C1 H1B 109.5 . . ?
C2 C1 H1C 109.5 . . ?
H1A C1 H1B 109.5 . . ?
H1A C1 H1C 109.5 . . ?
H1B C1 H1C 109.5 . . ?
C5 C8 H8 107.7 . . ?
C5 C8 C10 107.51(13) . . ?
C5 C8 C9 114.05(14) . . ?
C10 C8 H8 107.7 . . ?
C9 C8 H8 107.7 . . ?
C9 C8 C10 112.03(14) . . ?
C15 C23 C22 118.69(14) . . ?
C26 C23 C15 119.58(14) . . ?
C26 C23 C22 121.72(14) . . ?
C29 C30 C31 119.82(15) . . ?
C29 C30 H30 120.1 . . ?
C31 C30 H30 120.1 . . ?
C37 C36 H36 119.9 . . ?
C37 C36 C35 120.20(16) . . ?
C35 C36 H36 119.9 . . ?
C24 C25 H25 120.0 . . ?
C26 C25 C24 120.04(14) . . ?
C26 C25 H25 120.0 . . ?
C34 C35 H35 119.9 . . ?
C36 C35 C34 120.12(17) . . ?
C36 C35 H35 119.9 . . ?
C8 C10 H10A 109.5 . . ?
C8 C10 H10B 109.5 . . ?
C8 C10 H10C 109.5 . . ?
H10A C10 H10B 109.5 . . ?
H10A C10 H10C 109.5 . . ?
H10B C10 H10C 109.5 . . ?
C8 C9 H9A 109.5 . . ?
C8 C9 H9B 109.5 . . ?
C8 C9 H9C 109.5 . . ?
H9A C9 H9B 109.5 . . ?
H9A C9 H9C 109.5 . . ?
H9B C9 H9C 109.5 . . ?

loop_
_geom_bond_atom_site_label_1
_geom_bond_atom_site_label_2
_geom_bond_distance
_geom_bond_site_symmetry_2
_geom_bond_publ_flag
Ru1 Cl1 2.4079(4) . ?
Ru1 P1 2.2791(4) . ?
Ru1 C11 2.0889(15) . ?
Ru1 C4 2.1909(15) . ?
Ru1 C5 2.2133(15) . ?
Ru1 C3 2.2374(15) . ?
Ru1 C6 2.2552(15) . ?
Ru1 C7 2.2497(15) . ?
Ru1 C2 2.2858(15) . ?
P1 C27 1.8290(16) . ?
P1 C24 1.8008(16) . ?
P1 C33 1.8282(16) . ?
C11 C12 1.366(2) . ?
C11 C16 1.464(2) . ?
C13 C12 1.440(2) . ?
C13 C17 1.404(2) . ?
C13 C14 1.418(2) . ?
C4 H4 0.9300 . ?
C4 C5 1.413(2) . ?
C4 C3 1.426(2) . ?
C19 H19 0.9300 . ?
C19 C18 1.384(2) . ?
C19 C20 1.403(2) . ?
C27 C28 1.393(2) . ?
C27 C32 1.401(2) . ?
C12 H12 0.9300 . ?
C16 C24 1.403(2) . ?
C16 C15 1.422(2) . ?
C5 C6 1.433(2) . ?
C5 C8 1.512(2) . ?
C18 H18 0.9300 . ?
C18 C17 1.388(2) . ?
C3 H3 0.9300 . ?
C3 C2 1.402(2) . ?
C28 H28 0.9300 . ?
C28 C29 1.395(2) . ?
C17 H17 0.9300 . ?
C6 H6 0.9300 . ?
C6 C7 1.395(2) . ?
C14 C20 1.421(2) . ?
C14 C15 1.422(2) . ?
C24 C25 1.399(2) . ?
C20 C21 1.436(2) . ?
C33 C38 1.398(2) . ?
C33 C34 1.391(2) . ?
C7 H7 0.9300 . ?
C7 C2 1.432(2) . ?
C2 C1 1.497(2) . ?
C15 C23 1.419(2) . ?
C32 H32 0.9300 . ?
C32 C31 1.388(2) . ?
C22 H22 0.9300 . ?
C22 C21 1.350(2) . ?
C22 C23 1.435(2) . ?
C21 H21 0.9300 . ?
C26 H26 0.9300 . ?
C26 C23 1.402(2) . ?
C26 C25 1.382(2) . ?
C37 H37 0.9300 . ?
C37 C38 1.388(2) . ?
C37 C36 1.378(3) . ?
C38 H38 0.9300 . ?
C29 H29 0.9300 . ?
C29 C30 1.384(2) . ?
C31 H31 0.9300 . ?
C31 C30 1.390(2) . ?
C34 H34 0.9300 . ?
C34 C35 1.394(2) . ?
C1 H1A 0.9600 . ?
C1 H1B 0.9600 . ?
C1 H1C 0.9600 . ?
C8 H8 0.9800 . ?
C8 C10 1.535(2) . ?
C8 C9 1.522(2) . ?
C30 H30 0.9300 . ?
C36 H36 0.9300 . ?
C36 C35 1.384(3) . ?
C25 H25 0.9300 . ?
C35 H35 0.9300 . ?
C10 H10A 0.9600 . ?
C10 H10B 0.9600 . ?
C10 H10C 0.9600 . ?
C9 H9A 0.9600 . ?
C9 H9B 0.9600 . ?
C9 H9C 0.9600 . ?
